data_8100636
loop_
_publ_author_name
'G\"ultekin, Zeynep'
'Frey, Wolfgang'
'J\"ager, Volker'

_publ_section_title
;
Crystal structure of (3aS,4R,5S,6R,6aS)-4,5,6-trihydroxy-5,6-O-isopropylidene-
3,3a,4,5,6,6a-hexahydro-1H-cyclopent[c]isoxazole, C~9~H~15~NO~4~
;
_journal_issue 2
_journal_name_full 'Zeitschrift f\"ur Kristallographie - New Crystal Structures'
_journal_page_first 279
_journal_page_last 280
_journal_volume 217
_journal_year 2002
_chemical_formula_structural 'C9 H15 N O4'
_chemical_formula_sum 'C9 H15 N O4'
_chemical_formula_weight 201.22
_chemical_melting_point 405.5(5)
_space_group_IT_number 18
_symmetry_cell_setting orthorhombic
_symmetry_space_group_name_Hall 'P 2 2ab'
_symmetry_space_group_name_H-M 'P 21 21 2'
_cell_angle_alpha 90.00
_cell_angle_beta 90.00
_cell_angle_gamma 90.00
_cell_formula_units_Z 4
_cell_length_a 8.8078(6)
_cell_length_b 21.2092(13)
_cell_length_c 5.3420(4)
_cell_measurement_temperature 293(2)
_cell_volume 997.92(12)
_diffrn_ambient_temperature 293(2)
_exptl_crystal_density_diffrn 1.339
_cod_depositor_comments
;
The following automatic conversions were performed:

'_chemical_melting_point' value '405-406 K' was changed to '405.5(5)'
- the average value was taken and precision was estimated.

Automatic conversion script
Id: cif_fix_values 1646 2011-03-28 12:23:43Z adriana 
;
_cod_database_code 8100636

loop_
_symmetry_equiv_pos_as_xyz
'x, y, z'
'-x, -y, z'
'-x+1/2, y+1/2, -z'
'x+1/2, -y+1/2, -z'

loop_
_atom_site_label
_atom_site_type_symbol
_atom_site_fract_x
_atom_site_fract_y
_atom_site_fract_z
_atom_site_U_iso_or_equiv
_atom_site_adp_type
_atom_site_occupancy
_atom_site_symmetry_multiplicity
_atom_site_calc_flag
_atom_site_refinement_flags
_atom_site_disorder_assembly
_atom_site_disorder_group
O1 O -0.1159(3) 0.75928(11) 0.9648(6) 0.0594(8) Uani 1 4 d . . .
N1 N -0.0464(3) 0.73673(12) 0.7338(7) 0.0548(9) Uani 1 4 d . . .
H1 H -0.123(4) 0.7107(17) 0.650(7) 0.054(11) Uiso 1 4 d . . .
C1 C -0.2305(4) 0.80325(17) 0.8848(9) 0.0560(10) Uani 1 4 d . . .
H1A H -0.2553 0.8324 1.0187 0.067 Uiso 1 4 calc R . .
H1B H -0.3221 0.7812 0.8354 0.067 Uiso 1 4 calc R . .
O2 O -0.1852(3) 0.93607(11) 0.8959(6) 0.0671(9) Uani 1 4 d . . .
H2 H -0.1778 0.9740 0.8689 0.101 Uiso 1 4 calc R . .
C2 C -0.1621(4) 0.83838(15) 0.6624(7) 0.0422(9) Uani 1 4 d . . .
H2A H -0.2347 0.8418 0.5241 0.051 Uiso 1 4 calc R . .
O3 O 0.1747(2) 0.93497(9) 0.7707(5) 0.0458(7) Uani 1 4 d . . .
C3 C -0.0257(4) 0.79505(14) 0.5924(8) 0.0418(9) Uani 1 4 d . . .
H3 H -0.0217 0.7870 0.4119 0.050 Uiso 1 4 calc R . .
O4 O 0.1981(3) 0.85713(10) 0.4781(5) 0.0453(7) Uani 1 4 d . . .
C4 C 0.1165(4) 0.82923(13) 0.6835(7) 0.0406(9) Uani 1 4 d . . .
H4 H 0.1816 0.8017 0.7845 0.049 Uiso 1 4 calc R . .
C5 C 0.0652(3) 0.88685(13) 0.8287(7) 0.0386(8) Uani 1 4 d . . .
H5 H 0.0615 0.8784 1.0089 0.046 Uiso 1 4 calc R . .
C6 C -0.0915(4) 0.90246(13) 0.7257(8) 0.0438(9) Uani 1 4 d . . .
H6 H -0.0803 0.9271 0.5716 0.053 Uiso 1 4 calc R . .
C7 C 0.2738(4) 0.91185(15) 0.5764(7) 0.0440(9) Uani 1 4 d . . .
C8 C 0.4249(4) 0.89456(19) 0.6918(11) 0.0680(14) Uani 1 4 d . . .
H8A H 0.4732 0.9319 0.7548 0.102 Uiso 1 4 calc R . .
H8B H 0.4884 0.8754 0.5671 0.102 Uiso 1 4 calc R . .
H8C H 0.4089 0.8654 0.8266 0.102 Uiso 1 4 calc R . .
C9 C 0.2847(5) 0.96041(18) 0.3719(8) 0.0648(12) Uani 1 4 d . . .
H9A H 0.3355 0.9972 0.4346 0.097 Uiso 1 4 calc R . .
H9B H 0.1845 0.9716 0.3169 0.097 Uiso 1 4 calc R . .
H9C H 0.3411 0.9434 0.2338 0.097 Uiso 1 4 calc R . .

loop_
_atom_site_aniso_label
_atom_site_aniso_U_11
_atom_site_aniso_U_22
_atom_site_aniso_U_33
_atom_site_aniso_U_23
_atom_site_aniso_U_13
_atom_site_aniso_U_12
O1 0.0681(15) 0.0510(13) 0.0592(19) 0.0136(14) -0.0109(17) -0.0132(13)
N1 0.0557(18) 0.0323(13) 0.076(3) -0.0005(17) -0.012(2) -0.0047(13)
C1 0.055(2) 0.0466(18) 0.066(3) 0.002(2) 0.004(2) -0.0108(17)
O2 0.0713(16) 0.0384(11) 0.091(2) -0.0029(15) 0.0398(19) 0.0078(13)
C2 0.0415(16) 0.0415(16) 0.044(2) 0.0004(16) -0.0043(19) 0.0050(14)
O3 0.0512(13) 0.0365(10) 0.0497(16) -0.0073(11) 0.0095(14) -0.0071(10)
C3 0.0425(16) 0.0369(15) 0.046(2) -0.0054(17) -0.0060(19) 0.0008(14)
O4 0.0479(12) 0.0394(11) 0.0487(15) -0.0105(11) 0.0053(14) -0.0034(10)
C4 0.0434(16) 0.0333(14) 0.045(2) 0.0003(15) -0.0049(19) 0.0017(13)
C5 0.0458(17) 0.0324(14) 0.038(2) -0.0005(15) 0.0046(17) -0.0072(13)
C6 0.0464(17) 0.0358(14) 0.049(2) 0.0040(17) 0.0093(19) 0.0081(14)
C7 0.0442(17) 0.0394(15) 0.048(2) -0.0033(16) -0.0005(19) -0.0042(14)
C8 0.0437(18) 0.064(2) 0.096(4) -0.008(3) -0.017(2) -0.0011(17)
C9 0.083(3) 0.059(2) 0.053(2) 0.003(2) 0.009(3) -0.020(2)

loop_
_geom_bond_atom_site_label_1
_geom_bond_atom_site_label_2
_geom_bond_distance
_geom_bond_site_symmetry_2
_geom_bond_publ_flag
O1 C1 1.439(5) . ?
O1 N1 1.458(4) . ?
N1 C3 1.461(4) . ?
N1 H1 0.98(4) . ?
C1 C2 1.526(5) . ?
C1 H1A 0.9700 . ?
C1 H1B 0.9700 . ?
O2 C6 1.420(4) . ?
O2 H2 0.8200 . ?
C2 C6 1.533(4) . ?
C2 C3 1.559(4) . ?
C2 H2A 0.9800 . ?
O3 C5 1.438(3) . ?
O3 C7 1.443(4) . ?
C3 C4 1.527(4) . ?
C3 H3 0.9800 . ?
O4 C7 1.438(4) . ?
O4 C4 1.439(4) . ?
C4 C5 1.517(4) . ?
C4 H4 0.9800 . ?
C5 C6 1.522(4) . ?
C5 H5 0.9800 . ?
C6 H6 0.9800 . ?
C7 C9 1.504(5) . ?
C7 C8 1.511(5) . ?
C8 H8A 0.9600 . ?
C8 H8B 0.9600 . ?
C8 H8C 0.9600 . ?
C9 H9A 0.9600 . ?
C9 H9B 0.9600 . ?
C9 H9C 0.9600 . ?

loop_
_cod_related_entry_id
_cod_related_entry_database
_cod_related_entry_code
1 ChemSpider 21183684
